data_1005038
loop_
_publ_author_name
'DiSalvo, F J'
'Trail, S S'
'Yamane, H'
'Brese, N E'

_publ_section_title
;
The crystal structure of Sr6 Cu3 N5 with isolated, bent (Cu(I)2 N3)(7-)
anions and the single crystal structural determination of Sr Cu N
;
_journal_coden_ASTM JALCEU
_journal_name_full 'Journal of Alloys Compd.'
_journal_page_first 122
_journal_page_last 129
_journal_paper_doi 10.1016/S0925-8388(96)02811-3
_journal_volume 255
_journal_year 1997
_chemical_formula_structural 'Sr Cu N'
_chemical_formula_sum 'Cu N Sr'
_chemical_name_systematic 'Strontium copper(I) nitride'
_space_group_IT_number 62
_symmetry_cell_setting orthorhombic
_symmetry_Int_Tables_number 62
_symmetry_space_group_name_Hall '-P 2ac 2n'
_symmetry_space_group_name_H-M 'P n m a'
_cell_angle_alpha 90
_cell_angle_beta 90
_cell_angle_gamma 90
_cell_formula_units_Z 12
_cell_length_a 9.045(2)
_cell_length_b 13.234(3)
_cell_length_c 5.388(1)
_cell_volume 645.0
_refine_ls_R_factor_all 0.046
_cod_database_code 1005038

loop_
_symmetry_equiv_pos_as_xyz
x,y,z
1/2+x,1/2-y,1/2-z
-x,1/2+y,-z
1/2-x,-y,1/2+z
-x,-y,-z
1/2-x,1/2+y,1/2+z
x,1/2-y,z
1/2+x,y,1/2-z

loop_
_atom_site_aniso_label
_atom_site_aniso_U_11
_atom_site_aniso_U_12
_atom_site_aniso_U_13
_atom_site_aniso_U_22
_atom_site_aniso_U_23
_atom_site_aniso_U_33
Cu1 0.007(1) -0.001(1) 0.002(1) 0.004(1) 0.002(1) 0.004(1)
Sr1 0.004(1) 0.001(1) -0.002(1) 0.005(1) -0.001(1) 0.005(1)
N1 0.007(7) 0.002(6) 0.007(5) 0.009(7) 0.007(6) 0.010(6)
Sr2 0.002(1) 0. 0.001(1) 0.005(1) 0. 0.004(1)
N2 0.005(9) 0. 0.003(8) 0.002(9) 0. 0.004(8)
Cu2 0.007(1) -0.003(1) 0.001(2) 0.008(2) 0.001(1) 0.005(2)

loop_
_atom_site_label
_atom_site_type_symbol
_atom_site_symmetry_multiplicity
_atom_site_Wyckoff_symbol
_atom_site_fract_x
_atom_site_fract_y
_atom_site_fract_z
_atom_site_occupancy
_atom_site_attached_hydrogens
_atom_site_calc_flag
Cu1 Cu1+ 8 d 0.1796(2) 0.1564(1) 0.5129(4) 1. 0 d
Sr1 Sr2+ 8 d 0.3403(2) 0.0866(1) 0.0157(3) 1. 0 d
N1 N3- 8 d 0.0871(16) 0.0799(9) 0.7566(25) 1. 0 d
Sr2 Sr2+ 4 c 0.0226(2) 0.25 0.0020(4) 1. 0 d
N2 N3- 4 c 0.2576(21) 0.25 0.2844(32) 1. 0 d
Cu2 Cu1+ 4 a 0. 0. 0. 1. 0 d

loop_
_atom_type_symbol
_atom_type_oxidation_number
Cu1+ 1.000
Sr2+ 2.000
N3- -3.000
